data_7241779
loop_
_publ_author_name
'Strothmann, Robert'
'van Terwingen, Steven'
'Kalf, Irmgard'
'Englert, Ulli'

_publ_section_title
;
 Systematic screening for k type phase transitions -- general approach and
 positive example for a binuclear Cu(ii) paddlewheel structure
;
_journal_issue 4
_journal_name_full CrystEngComm
_journal_page_first 841
_journal_page_last 849
_journal_paper_doi 10.1039/D0CE01559H
_journal_volume 23
_journal_year 2021
_chemical_formula_moiety 'C32 H28 Cu2 I4 O10'
_chemical_formula_sum 'C32 H28 Cu2 I4 O10'
_chemical_formula_weight 1207.22
_space_group_crystal_system triclinic
_space_group_IT_number 2
_space_group_name_Hall '-P 1'
_space_group_name_H-M_alt 'P -1'
_atom_sites_solution_hydrogens mixed
_atom_sites_solution_primary dual
_audit_creation_method SHELXL-2018/3
_audit_update_record
;
2020-10-21 deposited with the CCDC.	2020-12-07 downloaded from the CCDC.
;
_cell_angle_alpha 74.4145(18)
_cell_angle_beta 68.2545(17)
_cell_angle_gamma 87.4839(18)
_cell_formula_units_Z 2
_cell_length_a 12.2327(7)
_cell_length_b 13.0214(7)
_cell_length_c 13.0009(7)
_cell_measurement_reflns_used 6926
_cell_measurement_temperature 100(2)
_cell_measurement_theta_max 32.44
_cell_measurement_theta_min 2.35
_cell_volume 1849.19(18)
_computing_cell_refinement 'SAINT (Bruker, 2009)'
_computing_data_collection 'SMART (Bruker, 2002)'
_computing_data_reduction 'SAINT (Bruker, 2009)'
_computing_molecular_graphics 'PLATON (Spek, 2009)'
_computing_publication_material 'SHELXL-2018/3 (Sheldrick, 2018)'
_computing_structure_refinement 'SHELXL-2018/3 (Sheldrick, 2018)'
_computing_structure_solution 'SHELXL-2018/3 (Sheldrick, 2018)'
_diffrn_ambient_temperature 100(2)
_diffrn_measured_fraction_theta_full 1.000
_diffrn_measured_fraction_theta_max 0.978
_diffrn_measurement_device_type 'Bruker D8 gonimeter with APEX CCD detector'
_diffrn_measurement_method '\w scans'
_diffrn_radiation_monochromator 'multilayer optics'
_diffrn_radiation_source 'Incoatec microsource'
_diffrn_radiation_type MoK\a
_diffrn_radiation_wavelength 0.71073
_diffrn_reflns_av_R_equivalents 0.0689
_diffrn_reflns_av_unetI/netI 0.0760
_diffrn_reflns_Laue_measured_fraction_full 1.000
_diffrn_reflns_Laue_measured_fraction_max 0.978
_diffrn_reflns_limit_h_max 20
_diffrn_reflns_limit_h_min -20
_diffrn_reflns_limit_k_max 21
_diffrn_reflns_limit_k_min -21
_diffrn_reflns_limit_l_max 21
_diffrn_reflns_limit_l_min -21
_diffrn_reflns_number 70897
_diffrn_reflns_point_group_measured_fraction_full 1.000
_diffrn_reflns_point_group_measured_fraction_max 0.978
_diffrn_reflns_theta_full 25.242
_diffrn_reflns_theta_max 36.461
_diffrn_reflns_theta_min 1.627
_exptl_absorpt_coefficient_mu 4.541
_exptl_absorpt_correction_T_max 0.8625
_exptl_absorpt_correction_T_min 0.7218
_exptl_absorpt_correction_type multi-scan
_exptl_absorpt_process_details 'SADABS 2014/5'
_exptl_crystal_colour blue
_exptl_crystal_density_diffrn 2.168
_exptl_crystal_description rod
_exptl_crystal_F_000 1140
_exptl_crystal_size_max 0.150
_exptl_crystal_size_mid 0.050
_exptl_crystal_size_min 0.030
_refine_diff_density_max 1.657
_refine_diff_density_min -1.404
_refine_diff_density_rms 0.212
_refine_ls_extinction_method none
_refine_ls_goodness_of_fit_ref 1.025
_refine_ls_hydrogen_treatment mixed
_refine_ls_matrix_type full
_refine_ls_number_parameters 441
_refine_ls_number_reflns 17730
_refine_ls_number_restraints 2
_refine_ls_restrained_S_all 1.025
_refine_ls_R_factor_all 0.1059
_refine_ls_R_factor_gt 0.0480
_refine_ls_shift/su_max 0.003
_refine_ls_shift/su_mean 0.000
_refine_ls_structure_factor_coef Fsqd
_refine_ls_weighting_details 'w=1/[\s^2^(Fo^2^)+(0.0380P)^2^+1.5000P] where P=(Fo^2^+2Fc^2^)/3'
_refine_ls_weighting_scheme calc
_refine_ls_wR_factor_gt 0.0941
_refine_ls_wR_factor_ref 0.1178
_reflns_Friedel_coverage 0.000
_reflns_number_gt 10374
_reflns_number_total 17730
_reflns_threshold_expression 'I > 2\s(I)'
_cod_data_source_file d0ce01559h2.cif
_cod_data_source_block 100k
_cod_depositor_comments 'Adding full bibliography for 7241776--7241783.cif.'
_cod_database_code 7241779
_shelx_shelxl_version_number 2018/3
_shelx_space_group_comment
;
The symmetry employed for this shelxl refinement is uniquely defined
by the following loop, which should always be used as a source of
symmetry information in preference to the above space-group names.
They are only intended as comments.
;
_shelx_estimated_absorpt_t_min 0.549
_shelx_estimated_absorpt_t_max 0.876

loop_
_space_group_symop_operation_xyz
'x, y, z'
'-x, -y, -z'

loop_
_atom_site_label
_atom_site_type_symbol
_atom_site_fract_x
_atom_site_fract_y
_atom_site_fract_z
_atom_site_U_iso_or_equiv
_atom_site_adp_type
_atom_site_occupancy
_atom_site_site_symmetry_order
_atom_site_calc_flag
_atom_site_refinement_flags_posn
_atom_site_refinement_flags_adp
_atom_site_refinement_flags_occupancy
_atom_site_disorder_assembly
_atom_site_disorder_group
Cu1 Cu 0.42960(4) 0.50972(3) 0.19298(4) 0.01302(8) Uani 1 1 d . . . . .
Cu2 Cu 0.56013(4) 0.47124(3) 0.31476(4) 0.01309(8) Uani 1 1 d . . . . .
I1 I 0.68132(2) -0.12073(2) 0.06642(2) 0.02046(6) Uani 1 1 d . . . . .
I2 I -0.09095(2) 0.09550(2) 0.85268(2) 0.03269(8) Uani 1 1 d . . . . .
I3 I 1.08563(3) 0.88127(3) -0.34201(3) 0.03639(8) Uani 1 1 d . . . . .
I4 I 0.31080(2) 1.10026(2) 0.44072(2) 0.02145(6) Uani 1 1 d . . . . .
O1 O 0.5053(2) 0.38304(19) 0.1447(2) 0.0167(5) Uani 1 1 d . . . . .
O2 O 0.5748(2) 0.3291(2) 0.2872(2) 0.0182(5) Uani 1 1 d . . . . .
O3 O 0.3093(2) 0.4115(2) 0.3262(2) 0.0175(5) Uani 1 1 d . . . . .
O4 O 0.4051(2) 0.4195(2) 0.4419(2) 0.0172(5) Uani 1 1 d . . . . .
O5 O 0.5675(2) 0.59874(19) 0.0757(2) 0.0167(5) Uani 1 1 d . . . . .
O6 O 0.6906(2) 0.5309(2) 0.1659(2) 0.0182(5) Uani 1 1 d . . . . .
O7 O 0.3803(2) 0.62949(19) 0.2613(2) 0.0176(5) Uani 1 1 d . . . . .
O8 O 0.5265(2) 0.61582(19) 0.3291(2) 0.0170(5) Uani 1 1 d . . . . .
C1 C 0.5524(3) 0.3155(3) 0.2039(3) 0.0160(6) Uani 1 1 d . . . . .
C2 C 0.5833(3) 0.2128(3) 0.1720(3) 0.0157(6) Uani 1 1 d . . . . .
C3 C 0.6450(3) 0.1391(3) 0.2261(3) 0.0201(7) Uani 1 1 d . . . . .
H3 H 0.668063 0.154780 0.282673 0.024 Uiso 1 1 calc R U . . .
C4 C 0.6730(4) 0.0429(3) 0.1978(3) 0.0206(7) Uani 1 1 d . . . . .
H4 H 0.714884 -0.007369 0.234529 0.025 Uiso 1 1 calc R U . . .
C5 C 0.6383(3) 0.0219(3) 0.1144(3) 0.0183(7) Uani 1 1 d . . . . .
C6 C 0.5774(3) 0.0942(3) 0.0594(3) 0.0191(7) Uani 1 1 d . . . . .
H6 H 0.554802 0.078413 0.002540 0.023 Uiso 1 1 calc R U . . .
C7 C 0.5500(3) 0.1901(3) 0.0883(3) 0.0170(7) Uani 1 1 d . . . . .
H7 H 0.508380 0.240245 0.051110 0.020 Uiso 1 1 calc R U . . .
C8 C 0.3175(3) 0.3909(3) 0.4234(3) 0.0160(6) Uani 1 1 d . . . . .
C9 C 0.2190(3) 0.3258(3) 0.5247(3) 0.0161(6) Uani 1 1 d . . . . .
C10 C 0.1163(3) 0.2971(3) 0.5133(3) 0.0194(7) Uani 1 1 d . . . . .
H10 H 0.107679 0.322309 0.441178 0.023 Uiso 1 1 calc R U . . .
C11 C 0.0267(4) 0.2325(3) 0.6060(4) 0.0244(8) Uani 1 1 d . . . . .
H11 H -0.042442 0.211934 0.597497 0.029 Uiso 1 1 calc R U . . .
C12 C 0.0397(3) 0.1978(3) 0.7126(3) 0.0213(7) Uani 1 1 d . . . . .
C13 C 0.1397(3) 0.2272(3) 0.7258(3) 0.0207(7) Uani 1 1 d . . . . .
H13 H 0.146891 0.204107 0.798722 0.025 Uiso 1 1 calc R U . . .
C14 C 0.2299(3) 0.2909(3) 0.6318(3) 0.0179(7) Uani 1 1 d . . . . .
H14 H 0.299127 0.310766 0.640366 0.022 Uiso 1 1 calc R U . . .
C15 C 0.6689(3) 0.5884(3) 0.0815(3) 0.0161(6) Uani 1 1 d . . . . .
C16 C 0.7696(3) 0.6521(3) -0.0186(3) 0.0162(6) Uani 1 1 d . . . . .
C17 C 0.7555(3) 0.7000(3) -0.1231(3) 0.0196(7) Uani 1 1 d . . . . .
H17 H 0.683062 0.688761 -0.130996 0.024 Uiso 1 1 calc R U . . .
C18 C 0.8471(3) 0.7635(3) -0.2149(3) 0.0212(7) Uani 1 1 d . . . . .
H18 H 0.837560 0.796233 -0.285499 0.025 Uiso 1 1 calc R U . . .
C19 C 0.9523(4) 0.7790(3) -0.2028(3) 0.0241(8) Uani 1 1 d . . . . .
C20 C 0.9690(4) 0.7308(4) -0.1015(4) 0.0306(9) Uani 1 1 d . . . . .
H20 H 1.042156 0.741640 -0.094864 0.037 Uiso 1 1 calc R U . . .
C21 C 0.8782(3) 0.6664(3) -0.0099(3) 0.0240(8) Uani 1 1 d . . . . .
H21 H 0.889733 0.631764 0.059309 0.029 Uiso 1 1 calc R U . . .
C22 C 0.4421(3) 0.6635(3) 0.3061(3) 0.0149(6) Uani 1 1 d . . . . .
C23 C 0.4131(3) 0.7666(3) 0.3366(3) 0.0157(6) Uani 1 1 d . . . . .
C24 C 0.3444(3) 0.8367(3) 0.2871(3) 0.0198(7) Uani 1 1 d . . . . .
H24 H 0.316868 0.818248 0.234593 0.024 Uiso 1 1 calc R U . . .
C25 C 0.3164(3) 0.9332(3) 0.3148(3) 0.0199(7) Uani 1 1 d . . . . .
H25 H 0.270222 0.981175 0.281465 0.024 Uiso 1 1 calc R U . . .
C26 C 0.3575(3) 0.9579(3) 0.3921(3) 0.0184(7) Uani 1 1 d . . . . .
C27 C 0.4242(3) 0.8890(3) 0.4428(3) 0.0182(7) Uani 1 1 d . . . . .
H27 H 0.450423 0.907211 0.496197 0.022 Uiso 1 1 calc R U . . .
C28 C 0.4523(3) 0.7928(3) 0.4145(3) 0.0161(6) Uani 1 1 d . . . . .
H28 H 0.498307 0.745149 0.448430 0.019 Uiso 1 1 calc R U . . .
O9 O 0.3296(2) 0.5493(2) 0.0838(2) 0.0181(5) Uani 1 1 d D . . . .
H9O H 0.380(3) 0.578(3) 0.017(2) 0.022 Uiso 1 1 d D U . . .
C29 C 0.2286(4) 0.6139(4) 0.1020(4) 0.0338(10) Uani 1 1 d . . . . .
H29A H 0.207727 0.631980 0.032838 0.041 Uiso 1 1 calc R U . . .
H29B H 0.248531 0.681440 0.114221 0.041 Uiso 1 1 calc R U . . .
C30 C 0.1282(5) 0.5569(4) 0.2017(5) 0.0475(14) Uani 1 1 d . . . . .
H30A H 0.108685 0.490001 0.189539 0.071 Uiso 1 1 calc R U . . .
H30B H 0.060252 0.601304 0.212033 0.071 Uiso 1 1 calc R U . . .
H30C H 0.148162 0.540987 0.270470 0.071 Uiso 1 1 calc R U . . .
O10 O 0.6692(2) 0.4424(2) 0.4137(2) 0.0180(5) Uani 1 1 d D . . . .
H10O H 0.655(4) 0.483(3) 0.456(3) 0.022 Uiso 1 1 d D U . . .
C31 C 0.7931(4) 0.4334(4) 0.3569(4) 0.0299(9) Uani 1 1 d . . . . .
H31A H 0.829744 0.503849 0.304449 0.036 Uiso 1 1 calc R U . . .
H31B H 0.804757 0.382462 0.309891 0.036 Uiso 1 1 calc R U . . .
C32 C 0.8530(4) 0.3962(4) 0.4406(5) 0.0386(11) Uani 1 1 d . . . . .
H32A H 0.841490 0.446380 0.487494 0.058 Uiso 1 1 calc R U . . .
H32B H 0.937480 0.392607 0.398632 0.058 Uiso 1 1 calc R U . . .
H32C H 0.819173 0.325184 0.490683 0.058 Uiso 1 1 calc R U . . .

loop_
_atom_site_aniso_label
_atom_site_aniso_U_11
_atom_site_aniso_U_22
_atom_site_aniso_U_33
_atom_site_aniso_U_23
_atom_site_aniso_U_13
_atom_site_aniso_U_12
Cu1 0.0152(2) 0.01132(18) 0.01292(19) -0.00331(14) -0.00558(16) 0.00032(14)
Cu2 0.0149(2) 0.01146(18) 0.01315(19) -0.00345(14) -0.00543(16) 0.00046(14)
I1 0.02463(13) 0.01363(11) 0.02262(12) -0.00653(9) -0.00722(10) 0.00195(9)
I2 0.02155(13) 0.03643(16) 0.02602(14) 0.00785(11) -0.00363(11) -0.00659(11)
I3 0.02437(14) 0.04173(17) 0.02839(15) 0.00532(12) -0.00235(12) -0.01112(12)
I4 0.02456(13) 0.01391(11) 0.02485(13) -0.00762(9) -0.00649(10) 0.00183(9)
O1 0.0219(13) 0.0129(11) 0.0167(12) -0.0047(9) -0.0084(10) 0.0010(9)
O2 0.0213(13) 0.0161(12) 0.0200(13) -0.0067(10) -0.0096(11) 0.0017(10)
O3 0.0192(13) 0.0174(12) 0.0154(12) -0.0027(9) -0.0068(10) -0.0023(9)
O4 0.0180(12) 0.0174(12) 0.0161(12) -0.0044(9) -0.0057(10) -0.0030(9)
O5 0.0175(12) 0.0149(11) 0.0174(12) -0.0028(9) -0.0070(10) -0.0013(9)
O6 0.0197(13) 0.0195(12) 0.0149(12) -0.0042(10) -0.0061(10) 0.0012(10)
O7 0.0230(13) 0.0146(12) 0.0199(13) -0.0077(10) -0.0113(11) 0.0027(10)
O8 0.0195(13) 0.0132(11) 0.0199(12) -0.0056(9) -0.0085(10) 0.0011(9)
C1 0.0171(16) 0.0142(15) 0.0170(16) -0.0061(12) -0.0051(13) -0.0012(12)
C2 0.0208(17) 0.0101(14) 0.0143(15) -0.0028(11) -0.0045(13) 0.0004(12)
C3 0.0253(19) 0.0188(17) 0.0202(18) -0.0062(14) -0.0125(15) 0.0044(14)
C4 0.0254(19) 0.0161(16) 0.0212(18) -0.0037(13) -0.0108(15) 0.0039(14)
C5 0.0228(18) 0.0113(15) 0.0200(17) -0.0046(13) -0.0068(15) 0.0018(13)
C6 0.0234(18) 0.0159(16) 0.0199(17) -0.0050(13) -0.0100(15) -0.0002(13)
C7 0.0227(18) 0.0141(15) 0.0167(16) -0.0052(12) -0.0095(14) 0.0025(13)
C8 0.0172(16) 0.0137(15) 0.0172(16) -0.0060(12) -0.0052(13) -0.0001(12)
C9 0.0176(16) 0.0132(15) 0.0164(16) -0.0037(12) -0.0054(13) 0.0001(12)
C10 0.0197(17) 0.0186(17) 0.0181(17) -0.0006(13) -0.0080(14) 0.0009(13)
C11 0.0197(18) 0.0226(19) 0.027(2) -0.0004(15) -0.0083(16) -0.0038(14)
C12 0.0194(18) 0.0179(17) 0.0225(19) -0.0018(14) -0.0060(15) 0.0020(13)
C13 0.0214(18) 0.0219(18) 0.0167(17) -0.0012(14) -0.0075(15) 0.0008(14)
C14 0.0181(17) 0.0165(16) 0.0170(16) -0.0031(13) -0.0049(14) 0.0003(13)
C15 0.0179(17) 0.0143(15) 0.0161(16) -0.0065(12) -0.0048(13) 0.0013(12)
C16 0.0174(16) 0.0149(15) 0.0155(16) -0.0049(12) -0.0044(13) -0.0011(12)
C17 0.0213(18) 0.0160(16) 0.0208(18) -0.0042(13) -0.0072(15) -0.0008(13)
C18 0.0215(18) 0.0197(17) 0.0170(17) -0.0005(13) -0.0038(14) -0.0012(14)
C19 0.0195(19) 0.0240(19) 0.0228(19) -0.0027(15) -0.0034(15) -0.0014(15)
C20 0.0184(19) 0.040(2) 0.028(2) -0.0029(18) -0.0068(17) -0.0041(17)
C21 0.0200(19) 0.027(2) 0.0228(19) 0.0007(15) -0.0102(16) -0.0044(15)
C22 0.0153(16) 0.0154(15) 0.0130(15) -0.0046(12) -0.0040(13) 0.0021(12)
C23 0.0172(16) 0.0116(15) 0.0163(16) -0.0038(12) -0.0039(13) -0.0006(12)
C24 0.0217(18) 0.0188(17) 0.0231(18) -0.0085(14) -0.0111(15) 0.0017(14)
C25 0.0235(19) 0.0147(16) 0.0227(18) -0.0056(13) -0.0098(15) 0.0037(13)
C26 0.0214(18) 0.0137(15) 0.0212(18) -0.0075(13) -0.0072(15) 0.0004(13)
C27 0.0201(17) 0.0151(16) 0.0204(17) -0.0040(13) -0.0093(14) 0.0008(13)
C28 0.0189(17) 0.0137(15) 0.0167(16) -0.0047(12) -0.0075(14) 0.0032(12)
O9 0.0185(13) 0.0176(12) 0.0180(13) -0.0038(10) -0.0073(10) 0.0010(10)
C29 0.025(2) 0.026(2) 0.045(3) -0.0061(19) -0.011(2) 0.0091(17)
C30 0.034(3) 0.040(3) 0.058(4) -0.012(3) -0.008(3) 0.006(2)
O10 0.0199(13) 0.0193(13) 0.0182(13) -0.0081(10) -0.0092(11) 0.0026(10)
C31 0.021(2) 0.043(3) 0.028(2) -0.0135(19) -0.0104(17) 0.0104(18)
C32 0.031(2) 0.044(3) 0.045(3) -0.008(2) -0.022(2) 0.009(2)

loop_
_atom_type_symbol
_atom_type_description
_atom_type_scat_dispersion_real
_atom_type_scat_dispersion_imag
_atom_type_scat_source
C C 0.0033 0.0016 'International Tables Vol C Tables 4.2.6.8 and 6.1.1.4'
H H 0.0000 0.0000 'International Tables Vol C Tables 4.2.6.8 and 6.1.1.4'
Cu Cu 0.3201 1.2651 'International Tables Vol C Tables 4.2.6.8 and 6.1.1.4'
I I -0.4742 1.8119 'International Tables Vol C Tables 4.2.6.8 and 6.1.1.4'
O O 0.0106 0.0060 'International Tables Vol C Tables 4.2.6.8 and 6.1.1.4'

loop_
_geom_angle_atom_site_label_1
_geom_angle_atom_site_label_2
_geom_angle_atom_site_label_3
_geom_angle
_geom_angle_site_symmetry_1
_geom_angle_site_symmetry_3
_geom_angle_publ_flag
O5 Cu1 O7 89.19(11) . . ?
O5 Cu1 O3 169.84(11) . . ?
O7 Cu1 O3 91.25(11) . . ?
O5 Cu1 O1 88.57(10) . . ?
O7 Cu1 O1 166.18(11) . . ?
O3 Cu1 O1 88.58(11) . . ?
O5 Cu1 O9 92.40(10) . . ?
O7 Cu1 O9 95.09(10) . . ?
O3 Cu1 O9 97.66(10) . . ?
O1 Cu1 O9 98.63(10) . . ?
O5 Cu1 Cu2 83.99(8) . . ?
O7 Cu1 Cu2 84.36(8) . . ?
O3 Cu1 Cu2 85.95(8) . . ?
O1 Cu1 Cu2 81.84(7) . . ?
O9 Cu1 Cu2 176.36(7) . . ?
O8 Cu2 O2 170.29(11) . . ?
O8 Cu2 O6 89.60(11) . . ?
O2 Cu2 O6 90.50(11) . . ?
O8 Cu2 O4 88.61(11) . . ?
O2 Cu2 O4 89.01(11) . . ?
O6 Cu2 O4 166.29(11) . . ?
O8 Cu2 O10 95.11(10) . . ?
O2 Cu2 O10 94.55(10) . . ?
O6 Cu2 O10 94.96(11) . . ?
O4 Cu2 O10 98.74(10) . . ?
O8 Cu2 Cu1 84.09(8) . . ?
O2 Cu2 Cu1 86.26(8) . . ?
O6 Cu2 Cu1 84.35(8) . . ?
O4 Cu2 Cu1 81.95(8) . . ?
O10 Cu2 Cu1 178.94(7) . . ?
C1 O1 Cu1 122.5(2) . . ?
C1 O2 Cu2 119.0(2) . . ?
C8 O3 Cu1 119.2(2) . . ?
C8 O4 Cu2 121.9(2) . . ?
C15 O5 Cu1 121.6(2) . . ?
C15 O6 Cu2 120.0(2) . . ?
C22 O7 Cu1 120.5(2) . . ?
C22 O8 Cu2 121.5(2) . . ?
O2 C1 O1 124.8(3) . . ?
O2 C1 C2 118.1(3) . . ?
O1 C1 C2 117.1(3) . . ?
C7 C2 C3 119.7(3) . . ?
C7 C2 C1 120.0(3) . . ?
C3 C2 C1 120.3(3) . . ?
C4 C3 C2 120.6(3) . . ?
C4 C3 H3 119.7 . . ?
C2 C3 H3 119.7 . . ?
C5 C4 C3 118.5(3) . . ?
C5 C4 H4 120.7 . . ?
C3 C4 H4 120.7 . . ?
C6 C5 C4 121.8(3) . . ?
C6 C5 I1 118.3(3) . . ?
C4 C5 I1 120.0(3) . . ?
C5 C6 C7 119.2(3) . . ?
C5 C6 H6 120.4 . . ?
C7 C6 H6 120.4 . . ?
C6 C7 C2 120.2(3) . . ?
C6 C7 H7 119.9 . . ?
C2 C7 H7 119.9 . . ?
O3 C8 O4 125.0(3) . . ?
O3 C8 C9 118.0(3) . . ?
O4 C8 C9 116.9(3) . . ?
C10 C9 C14 119.4(3) . . ?
C10 C9 C8 120.6(3) . . ?
C14 C9 C8 120.1(3) . . ?
C11 C10 C9 120.8(4) . . ?
C11 C10 H10 119.6 . . ?
C9 C10 H10 119.6 . . ?
C10 C11 C12 118.9(4) . . ?
C10 C11 H11 120.6 . . ?
C12 C11 H11 120.6 . . ?
C13 C12 C11 121.0(4) . . ?
C13 C12 I2 119.0(3) . . ?
C11 C12 I2 119.9(3) . . ?
C12 C13 C14 119.6(4) . . ?
C12 C13 H13 120.2 . . ?
C14 C13 H13 120.2 . . ?
C13 C14 C9 120.3(3) . . ?
C13 C14 H14 119.8 . . ?
C9 C14 H14 119.8 . . ?
O6 C15 O5 125.4(3) . . ?
O6 C15 C16 117.7(3) . . ?
O5 C15 C16 116.9(3) . . ?
C21 C16 C17 119.2(3) . . ?
C21 C16 C15 120.9(3) . . ?
C17 C16 C15 119.9(3) . . ?
C18 C17 C16 120.1(4) . . ?
C18 C17 H17 120.0 . . ?
C16 C17 H17 120.0 . . ?
C19 C18 C17 119.5(4) . . ?
C19 C18 H18 120.2 . . ?
C17 C18 H18 120.2 . . ?
C18 C19 C20 121.3(4) . . ?
C18 C19 I3 118.0(3) . . ?
C20 C19 I3 120.7(3) . . ?
C21 C20 C19 119.4(4) . . ?
C21 C20 H20 120.3 . . ?
C19 C20 H20 120.3 . . ?
C20 C21 C16 120.4(4) . . ?
C20 C21 H21 119.8 . . ?
C16 C21 H21 119.8 . . ?
O7 C22 O8 125.1(3) . . ?
O7 C22 C23 118.0(3) . . ?
O8 C22 C23 116.8(3) . . ?
C28 C23 C24 120.0(3) . . ?
C28 C23 C22 120.5(3) . . ?
C24 C23 C22 119.4(3) . . ?
C25 C24 C23 120.2(3) . . ?
C25 C24 H24 119.9 . . ?
C23 C24 H24 119.9 . . ?
C26 C25 C24 118.6(4) . . ?
C26 C25 H25 120.7 . . ?
C24 C25 H25 120.7 . . ?
C27 C26 C25 121.9(3) . . ?
C27 C26 I4 118.6(3) . . ?
C25 C26 I4 119.4(3) . . ?
C26 C27 C28 119.3(3) . . ?
C26 C27 H27 120.3 . . ?
C28 C27 H27 120.3 . . ?
C23 C28 C27 120.0(3) . . ?
C23 C28 H28 120.0 . . ?
C27 C28 H28 120.0 . . ?
C29 O9 Cu1 125.2(3) . . ?
C29 O9 H9O 108(3) . . ?
Cu1 O9 H9O 105(3) . . ?
O9 C29 C30 110.5(4) . . ?
O9 C29 H29A 109.5 . . ?
C30 C29 H29A 109.5 . . ?
O9 C29 H29B 109.5 . . ?
C30 C29 H29B 109.5 . . ?
H29A C29 H29B 108.1 . . ?
C29 C30 H30A 109.5 . . ?
C29 C30 H30B 109.5 . . ?
H30A C30 H30B 109.5 . . ?
C29 C30 H30C 109.5 . . ?
H30A C30 H30C 109.5 . . ?
H30B C30 H30C 109.5 . . ?
C31 O10 Cu2 118.9(2) . . ?
C31 O10 H10O 113(3) . . ?
Cu2 O10 H10O 111(3) . . ?
O10 C31 C32 111.9(4) . . ?
O10 C31 H31A 109.2 . . ?
C32 C31 H31A 109.2 . . ?
O10 C31 H31B 109.2 . . ?
C32 C31 H31B 109.2 . . ?
H31A C31 H31B 107.9 . . ?
C31 C32 H32A 109.5 . . ?
C31 C32 H32B 109.5 . . ?
H32A C32 H32B 109.5 . . ?
C31 C32 H32C 109.5 . . ?
H32A C32 H32C 109.5 . . ?
H32B C32 H32C 109.5 . . ?

loop_
_geom_bond_atom_site_label_1
_geom_bond_atom_site_label_2
_geom_bond_distance
_geom_bond_site_symmetry_2
_geom_bond_publ_flag
Cu1 O5 1.957(2) . ?
Cu1 O7 1.962(2) . ?
Cu1 O3 1.972(3) . ?
Cu1 O1 1.991(2) . ?
Cu1 O9 2.149(3) . ?
Cu1 Cu2 2.5852(6) . ?
Cu2 O8 1.952(2) . ?
Cu2 O2 1.966(2) . ?
Cu2 O6 1.977(3) . ?
Cu2 O4 1.993(3) . ?
Cu2 O10 2.132(3) . ?
I1 C5 2.100(3) . ?
I2 C12 2.091(4) . ?
I3 C19 2.102(4) . ?
I4 C26 2.105(3) . ?
O1 C1 1.272(4) . ?
O2 C1 1.268(4) . ?
O3 C8 1.261(4) . ?
O4 C8 1.272(4) . ?
O5 C15 1.270(4) . ?
O6 C15 1.261(4) . ?
O7 C22 1.265(4) . ?
O8 C22 1.271(4) . ?
C1 C2 1.497(5) . ?
C2 C7 1.396(5) . ?
C2 C3 1.397(5) . ?
C3 C4 1.393(5) . ?
C3 H3 0.9500 . ?
C4 C5 1.393(5) . ?
C4 H4 0.9500 . ?
C5 C6 1.387(5) . ?
C6 C7 1.392(5) . ?
C6 H6 0.9500 . ?
C7 H7 0.9500 . ?
C8 C9 1.489(5) . ?
C9 C10 1.397(5) . ?
C9 C14 1.398(5) . ?
C10 C11 1.385(5) . ?
C10 H10 0.9500 . ?
C11 C12 1.405(6) . ?
C11 H11 0.9500 . ?
C12 C13 1.380(5) . ?
C13 C14 1.392(5) . ?
C13 H13 0.9500 . ?
C14 H14 0.9500 . ?
C15 C16 1.490(5) . ?
C16 C21 1.399(5) . ?
C16 C17 1.405(5) . ?
C17 C18 1.387(5) . ?
C17 H17 0.9500 . ?
C18 C19 1.382(6) . ?
C18 H18 0.9500 . ?
C19 C20 1.384(6) . ?
C20 C21 1.386(5) . ?
C20 H20 0.9500 . ?
C21 H21 0.9500 . ?
C22 C23 1.492(5) . ?
C23 C28 1.390(5) . ?
C23 C24 1.404(5) . ?
C24 C25 1.393(5) . ?
C24 H24 0.9500 . ?
C25 C26 1.389(5) . ?
C25 H25 0.9500 . ?
C26 C27 1.385(5) . ?
C27 C28 1.392(5) . ?
C27 H27 0.9500 . ?
C28 H28 0.9500 . ?
O9 C29 1.446(5) . ?
O9 H9O 0.852(19) . ?
C29 C30 1.457(7) . ?
C29 H29A 0.9900 . ?
C29 H29B 0.9900 . ?
C30 H30A 0.9800 . ?
C30 H30B 0.9800 . ?
C30 H30C 0.9800 . ?
O10 C31 1.435(5) . ?
O10 H10O 0.828(18) . ?
C31 C32 1.493(6) . ?
C31 H31A 0.9900 . ?
C31 H31B 0.9900 . ?
C32 H32A 0.9800 . ?
C32 H32B 0.9800 . ?
C32 H32C 0.9800 . ?

loop_
_geom_torsion_atom_site_label_1
_geom_torsion_atom_site_label_2
_geom_torsion_atom_site_label_3
_geom_torsion_atom_site_label_4
_geom_torsion
_geom_torsion_site_symmetry_1
_geom_torsion_site_symmetry_2
_geom_torsion_site_symmetry_3
_geom_torsion_site_symmetry_4
_geom_torsion_publ_flag
Cu2 O2 C1 O1 -10.1(5) . . . . ?
Cu2 O2 C1 C2 169.8(2) . . . . ?
Cu1 O1 C1 O2 -12.6(5) . . . . ?
Cu1 O1 C1 C2 167.5(2) . . . . ?
O2 C1 C2 C7 173.8(3) . . . . ?
O1 C1 C2 C7 -6.3(5) . . . . ?
O2 C1 C2 C3 -5.8(5) . . . . ?
O1 C1 C2 C3 174.1(3) . . . . ?
C7 C2 C3 C4 -0.3(6) . . . . ?
C1 C2 C3 C4 179.3(3) . . . . ?
C2 C3 C4 C5 0.1(6) . . . . ?
C3 C4 C5 C6 0.2(6) . . . . ?
C3 C4 C5 I1 178.8(3) . . . . ?
C4 C5 C6 C7 -0.2(6) . . . . ?
I1 C5 C6 C7 -178.8(3) . . . . ?
C5 C6 C7 C2 -0.1(6) . . . . ?
C3 C2 C7 C6 0.3(6) . . . . ?
C1 C2 C7 C6 -179.3(3) . . . . ?
Cu1 O3 C8 O4 -7.9(5) . . . . ?
Cu1 O3 C8 C9 173.7(2) . . . . ?
Cu2 O4 C8 O3 -15.3(5) . . . . ?
Cu2 O4 C8 C9 163.1(2) . . . . ?
O3 C8 C9 C10 -5.7(5) . . . . ?
O4 C8 C9 C10 175.7(3) . . . . ?
O3 C8 C9 C14 172.9(3) . . . . ?
O4 C8 C9 C14 -5.6(5) . . . . ?
C14 C9 C10 C11 -1.7(6) . . . . ?
C8 C9 C10 C11 177.0(3) . . . . ?
C9 C10 C11 C12 1.3(6) . . . . ?
C10 C11 C12 C13 0.0(6) . . . . ?
C10 C11 C12 I2 -177.7(3) . . . . ?
C11 C12 C13 C14 -1.0(6) . . . . ?
I2 C12 C13 C14 176.8(3) . . . . ?
C12 C13 C14 C9 0.6(6) . . . . ?
C10 C9 C14 C13 0.7(5) . . . . ?
C8 C9 C14 C13 -177.9(3) . . . . ?
Cu2 O6 C15 O5 -12.5(5) . . . . ?
Cu2 O6 C15 C16 165.6(2) . . . . ?
Cu1 O5 C15 O6 -8.1(5) . . . . ?
Cu1 O5 C15 C16 173.7(2) . . . . ?
O6 C15 C16 C21 -13.7(5) . . . . ?
O5 C15 C16 C21 164.6(3) . . . . ?
O6 C15 C16 C17 167.1(3) . . . . ?
O5 C15 C16 C17 -14.6(5) . . . . ?
C21 C16 C17 C18 -2.3(5) . . . . ?
C15 C16 C17 C18 176.9(3) . . . . ?
C16 C17 C18 C19 0.3(6) . . . . ?
C17 C18 C19 C20 1.2(6) . . . . ?
C17 C18 C19 I3 -177.4(3) . . . . ?
C18 C19 C20 C21 -0.6(7) . . . . ?
I3 C19 C20 C21 178.0(3) . . . . ?
C19 C20 C21 C16 -1.4(7) . . . . ?
C17 C16 C21 C20 2.8(6) . . . . ?
C15 C16 C21 C20 -176.4(4) . . . . ?
Cu1 O7 C22 O8 -12.4(5) . . . . ?
Cu1 O7 C22 C23 168.7(2) . . . . ?
Cu2 O8 C22 O7 -7.7(5) . . . . ?
Cu2 O8 C22 C23 171.1(2) . . . . ?
O7 C22 C23 C28 161.1(3) . . . . ?
O8 C22 C23 C28 -17.8(5) . . . . ?
O7 C22 C23 C24 -18.1(5) . . . . ?
O8 C22 C23 C24 163.0(3) . . . . ?
C28 C23 C24 C25 0.7(6) . . . . ?
C22 C23 C24 C25 179.9(3) . . . . ?
C23 C24 C25 C26 -0.2(6) . . . . ?
C24 C25 C26 C27 -0.6(6) . . . . ?
C24 C25 C26 I4 -177.5(3) . . . . ?
C25 C26 C27 C28 0.8(6) . . . . ?
I4 C26 C27 C28 177.8(3) . . . . ?
C24 C23 C28 C27 -0.5(5) . . . . ?
C22 C23 C28 C27 -179.7(3) . . . . ?
C26 C27 C28 C23 -0.3(5) . . . . ?
Cu1 O9 C29 C30 -70.0(5) . . . . ?
Cu2 O10 C31 C32 -170.8(3) . . . . ?
